data_7153366
loop_
_publ_author_name
'Stewart, Scott G.'
'Ghisalberti, Emilio L.'
'Skelton, Brian W.'
'Heath, Charles H.'

_publ_section_title
;
 Formation and reactions of azepino[4,5-b]indoles: an unprecedented ozone
 reaction in the formation of novel benzo[c]naphthyridinones.
;
_journal_issue 15
_journal_name_full 'Organic &amp; biomolecular chemistry'
_journal_page_first 3563
_journal_page_last 3570
_journal_paper_doi 10.1039/c003742g
_journal_volume 8
_journal_year 2010
_chemical_absolute_configuration unk
_chemical_formula_moiety 'C15 H15 F3 N2 O4'
_chemical_formula_sum 'C15 H15 F3 N2 O4'
_chemical_formula_weight 344.29
_chemical_name_systematic
;
?
;
_space_group_IT_number 19
_symmetry_cell_setting orthorhombic
_symmetry_space_group_name_Hall 'P 2ac 2ab'
_symmetry_space_group_name_H-M 'P 21 21 21'
_atom_sites_solution_hydrogens geom
_atom_sites_solution_primary direct
_atom_sites_solution_secondary difmap
_audit_creation_date 2009-09-17T20:53:38-00:00
_audit_creation_method 'WinGX routine CIF_UPDATE'
_cell_angle_alpha 90
_cell_angle_beta 90
_cell_angle_gamma 90
_cell_formula_units_Z 12
_cell_length_a 10.0807(2)
_cell_length_b 19.0872(4)
_cell_length_c 22.9900(5)
_cell_measurement_reflns_used 21572
_cell_measurement_temperature 100(2)
_cell_measurement_theta_max 32.5828
_cell_measurement_theta_min 3.6548
_cell_volume 4423.56(16)
_computing_cell_refinement
;
CrysAlis RED, Oxford Diffraction Ltd.,
Version 1.171.32.29 (release 10-06-2008 CrysAlis171 .NET)
(compiled Jun 10 2008,16:49:55)
;
_computing_data_collection
;
CrysAlis CCD, Oxford Diffraction Ltd.,
Version 1.171.32.29 (release 10-06-2008 CrysAlis171 .NET)
(compiled Jun 10 2008,16:49:55)
;
_computing_data_reduction
;
CrysAlis RED, Oxford Diffraction Ltd.,
Version 1.171.32.29 (release 10-06-2008 CrysAlis171 .NET)
(compiled Jun 10 2008,16:49:55)
;
_computing_molecular_graphics 'OrtepII (Johnson, C. K. (1976)'
_computing_publication_material 'WinGX Farrugia, L. J. (1999)'
_computing_structure_refinement 'SHELXL-97 (Sheldrick, 2008)'
_diffrn_ambient_temperature 100(2)
_diffrn_detector_area_resol_mean 10.4738
_diffrn_measured_fraction_theta_full 0.994
_diffrn_measured_fraction_theta_max 0.958
_diffrn_measurement_device_type 'Oxford Diffraction Gemini, Ruby'
_diffrn_measurement_method '\w scans'
_diffrn_orient_matrix_UB_11 -0.0056560125
_diffrn_orient_matrix_UB_12 -0.0222328825
_diffrn_orient_matrix_UB_13 -0.0246585819
_diffrn_orient_matrix_UB_21 -0.0285675179
_diffrn_orient_matrix_UB_22 -0.0264659535
_diffrn_orient_matrix_UB_23 0.0177020127
_diffrn_orient_matrix_UB_31 -0.0640510718
_diffrn_orient_matrix_UB_32 0.0137338226
_diffrn_orient_matrix_UB_33 -0.0057109293
_diffrn_radiation_monochromator graphite
_diffrn_radiation_type MoK\a
_diffrn_radiation_wavelength 0.71073
_diffrn_reflns_av_R_equivalents 0.0425
_diffrn_reflns_av_unetI/netI 0.0447
_diffrn_reflns_limit_h_max 15
_diffrn_reflns_limit_h_min -14
_diffrn_reflns_limit_k_max 28
_diffrn_reflns_limit_k_min -28
_diffrn_reflns_limit_l_max 33
_diffrn_reflns_limit_l_min -33
_diffrn_reflns_number 59406
_diffrn_reflns_theta_full 31.5
_diffrn_reflns_theta_max 32.64
_diffrn_reflns_theta_min 3.66
_exptl_absorpt_coefficient_mu 0.137
_exptl_absorpt_correction_T_max 1
_exptl_absorpt_correction_T_min 0.97567
_exptl_absorpt_correction_type multi-scan
_exptl_absorpt_process_details
;
CrysAlisPro, Oxford Diffraction Ltd.,
Version 1.171.33.41 (release 06-05-2009 CrysAlis171 .NET)
(compiled May 6 2009,17:20:42)
Empirical absorption correction using spherical harmonics,
implemented in SCALE3 ABSPACK scaling algorithm.
;
_exptl_crystal_colour colourless
_exptl_crystal_density_diffrn 1.551
_exptl_crystal_density_method 'not measured'
_exptl_crystal_description rod
_exptl_crystal_F_000 2136
_exptl_crystal_size_max 0.45
_exptl_crystal_size_mid 0.18
_exptl_crystal_size_min 0.14
_refine_diff_density_max 0.307
_refine_diff_density_min -0.209
_refine_diff_density_rms 0.05
_refine_ls_extinction_method none
_refine_ls_goodness_of_fit_ref 1.055
_refine_ls_hydrogen_treatment mixed
_refine_ls_matrix_type full
_refine_ls_number_parameters 673
_refine_ls_number_reflns 8485
_refine_ls_number_restraints 6
_refine_ls_restrained_S_all 1.055
_refine_ls_R_factor_all 0.051
_refine_ls_R_factor_gt 0.0372
_refine_ls_shift/su_max 0.001
_refine_ls_shift/su_mean 0
_refine_ls_structure_factor_coef Fsqd
_refine_ls_weighting_details 'calc w=1/[\s^2^(Fo^2^)+(0.0411P)^2^] where P=(Fo^2^+2Fc^2^)/3'
_refine_ls_weighting_scheme calc
_refine_ls_wR_factor_gt 0.0768
_refine_ls_wR_factor_ref 0.0789
_reflns_number_gt 6891
_reflns_number_total 8485
_reflns_threshold_expression I>2\s(I)
_cod_data_source_file c003742g.txt
_cod_data_source_block ch4651
_cod_database_code 7153366

loop_
_symmetry_equiv_pos_as_xyz
'x, y, z'
'-x+1/2, -y, z+1/2'
'-x, y+1/2, -z+1/2'
'x+1/2, -y+1/2, -z'

loop_
_atom_site_label
_atom_site_type_symbol
_atom_site_fract_x
_atom_site_fract_y
_atom_site_fract_z
_atom_site_U_iso_or_equiv
_atom_site_adp_type
_atom_site_occupancy
_atom_site_symmetry_multiplicity
_atom_site_calc_flag
_atom_site_refinement_flags
C11 C 0.33757(17) 0.38160(9) 0.35479(7) 0.0146(3) Uani 1 1 d .
H11A H 0.3017 0.4287 0.3636 0.018 Uiso 1 1 calc R
H11B H 0.3617 0.3805 0.3131 0.018 Uiso 1 1 calc R
C12 C 0.23034(17) 0.32699(10) 0.36616(7) 0.0162(3) Uani 1 1 d .
H12A H 0.149 0.3394 0.3443 0.019 Uiso 1 1 calc R
H12B H 0.261 0.2806 0.3525 0.019 Uiso 1 1 calc R
N13 N 0.20029(14) 0.32365(8) 0.42879(6) 0.0140(3) Uani 1 1 d .
C13 C 0.07984(17) 0.32706(9) 0.45424(8) 0.0166(3) Uani 1 1 d .
O13 O 0.05798(13) 0.32265(7) 0.50606(6) 0.0226(3) Uani 1 1 d .
C131 C -0.04058(19) 0.33935(12) 0.41438(10) 0.0275(5) Uani 1 1 d .
F131 F -0.05523(12) 0.29064(8) 0.37321(6) 0.0362(3) Uani 1 1 d .
F132 F -0.02993(14) 0.40130(8) 0.38687(7) 0.0460(4) Uani 1 1 d .
F133 F -0.15091(12) 0.34063(9) 0.44503(7) 0.0475(4) Uani 1 1 d .
C14 C 0.31590(16) 0.31064(9) 0.46579(7) 0.0134(3) Uani 1 1 d .
H14A H 0.3526 0.2637 0.4569 0.016 Uiso 1 1 calc R
H14B H 0.2882 0.311 0.5071 0.016 Uiso 1 1 calc R
C14A C 0.42339(15) 0.36596(8) 0.45640(7) 0.0107(3) Uani 1 1 d .
C15 C 0.37437(17) 0.43828(9) 0.47603(7) 0.0132(3) Uani 1 1 d .
O15 O 0.27850(12) 0.44511(6) 0.50836(6) 0.0176(3) Uani 1 1 d .
N16 N 0.44536(15) 0.49409(7) 0.45723(7) 0.0162(3) Uani 1 1 d .
H16 H 0.4277 0.5353 0.4726 0.019 Uiso 1 1 calc R
C16A C 0.54576(17) 0.49055(9) 0.41458(7) 0.0140(3) Uani 1 1 d .
C17 C 0.62993(18) 0.54775(9) 0.40572(8) 0.0178(4) Uani 1 1 d .
H17 H 0.6192 0.5893 0.4279 0.021 Uiso 1 1 calc R
C18 C 0.72862(18) 0.54316(10) 0.36439(9) 0.0197(4) Uani 1 1 d .
H18 H 0.7859 0.5819 0.358 0.024 Uiso 1 1 calc R
C19 C 0.74499(17) 0.48194(10) 0.33187(8) 0.0178(4) Uani 1 1 d .
H19 H 0.8135 0.479 0.3036 0.021 Uiso 1 1 calc R
C110 C 0.66103(17) 0.42538(10) 0.34094(8) 0.0160(3) Uani 1 1 d .
H110 H 0.6726 0.3837 0.3189 0.019 Uiso 1 1 calc R
C111 C 0.56011(16) 0.42917(9) 0.38203(7) 0.0129(3) Uani 1 1 d .
C112 C 0.46293(16) 0.36932(9) 0.39152(7) 0.0119(3) Uani 1 1 d .
O112 O 0.52474(13) 0.30473(7) 0.37707(6) 0.0166(3) Uani 1 1 d D
H112 H 0.487(2) 0.2878(13) 0.3482(9) 0.039(7) Uiso 1 1 d D
C113 C 0.54581(17) 0.34683(9) 0.49306(7) 0.0139(3) Uani 1 1 d .
H11C H 0.5856 0.3028 0.4784 0.017 Uiso 1 1 calc R
H11D H 0.6131 0.3844 0.4901 0.017 Uiso 1 1 calc R
O113 O 0.50597(13) 0.33823(8) 0.55228(6) 0.0216(3) Uani 1 1 d D
H113 H 0.577(2) 0.3398(13) 0.5723(10) 0.037(7) Uiso 1 1 d D
C21 C 0.13401(17) 0.66233(9) 0.66369(7) 0.0130(3) Uani 1 1 d .
H21A H 0.0609 0.6588 0.6923 0.016 Uiso 1 1 calc R
H21B H 0.1732 0.6151 0.659 0.016 Uiso 1 1 calc R
C22 C 0.23933(17) 0.71201(10) 0.68713(7) 0.0150(3) Uani 1 1 d .
H22A H 0.199 0.7582 0.6957 0.018 Uiso 1 1 calc R
H22B H 0.2769 0.693 0.7237 0.018 Uiso 1 1 calc R
N23 N 0.34561(14) 0.72028(7) 0.64343(6) 0.0127(3) Uani 1 1 d .
C23 C 0.47552(17) 0.70673(9) 0.64948(7) 0.0145(3) Uani 1 1 d .
O23 O 0.55864(12) 0.71220(7) 0.61129(6) 0.0186(3) Uani 1 1 d .
C231 C 0.52308(19) 0.68355(12) 0.71033(8) 0.0238(4) Uani 1 1 d .
F231 F 0.49566(13) 0.73168(8) 0.75085(5) 0.0336(3) Uani 1 1 d .
F232 F 0.46898(13) 0.62315(7) 0.72747(6) 0.0349(3) Uani 1 1 d .
F233 F 0.65359(11) 0.67479(9) 0.71019(6) 0.0403(4) Uani 1 1 d .
C24 C 0.29712(16) 0.74737(9) 0.58781(7) 0.0115(3) Uani 1 1 d .
H24A H 0.3725 0.7524 0.5605 0.014 Uiso 1 1 calc R
H24B H 0.2577 0.7943 0.5939 0.014 Uiso 1 1 calc R
C24A C 0.19315(16) 0.69864(8) 0.56111(7) 0.0104(3) Uani 1 1 d .
C25 C 0.25672(16) 0.62802(9) 0.54461(7) 0.0122(3) Uani 1 1 d .
O25 O 0.37548(12) 0.62349(7) 0.53169(6) 0.0170(3) Uani 1 1 d .
N26 N 0.17535(14) 0.57278(7) 0.54103(6) 0.0136(3) Uani 1 1 d .
H26 H 0.2106 0.5321 0.5319 0.016 Uiso 1 1 calc R
C26A C 0.03741(17) 0.57500(9) 0.55075(7) 0.0134(3) Uani 1 1 d .
C27 C -0.04186(19) 0.52074(9) 0.53023(8) 0.0176(4) Uani 1 1 d .
H27 H -0.0034 0.4821 0.5104 0.021 Uiso 1 1 calc R
C28 C -0.17842(19) 0.52385(10) 0.53914(8) 0.0205(4) Uani 1 1 d .
H28 H -0.2336 0.4871 0.5254 0.025 Uiso 1 1 calc R
C29 C -0.23408(18) 0.58047(10) 0.56803(8) 0.0191(4) Uani 1 1 d .
H29 H -0.3274 0.5826 0.5736 0.023 Uiso 1 1 calc R
C210 C -0.15377(17) 0.63427(9) 0.58887(8) 0.0156(3) Uani 1 1 d .
H210 H -0.1925 0.6728 0.6087 0.019 Uiso 1 1 calc R
C211 C -0.01706(17) 0.63182(9) 0.58076(7) 0.0125(3) Uani 1 1 d .
C212 C 0.07734(16) 0.68657(8) 0.60485(7) 0.0109(3) Uani 1 1 d .
O212 O 0.01008(12) 0.75100(6) 0.61681(6) 0.0146(2) Uani 1 1 d D
H212 H 0.007(2) 0.7746(11) 0.5878(8) 0.022(6) Uiso 1 1 d D
C213 C 0.14582(18) 0.72998(8) 0.50304(7) 0.0140(3) Uani 1 1 d .
H21C H 0.2225 0.7372 0.4768 0.017 Uiso 1 1 calc R
H21D H 0.083 0.6975 0.4839 0.017 Uiso 1 1 calc R
O213 O 0.08220(13) 0.79526(6) 0.51430(6) 0.0172(3) Uani 1 1 d D
H213 H 0.054(2) 0.8082(11) 0.4849(7) 0.014(5) Uiso 1 1 d D
C31 C 0.51134(17) 0.02836(9) 0.26207(8) 0.0152(3) Uani 1 1 d .
H31A H 0.4732 0.058 0.2309 0.018 Uiso 1 1 calc R
H31B H 0.5322 -0.018 0.2451 0.018 Uiso 1 1 calc R
C32 C 0.40963(17) 0.01928(9) 0.30994(8) 0.0167(3) Uani 1 1 d .
H32A H 0.3256 0.0016 0.2931 0.02 Uiso 1 1 calc R
H32B H 0.442 -0.0157 0.3384 0.02 Uiso 1 1 calc R
N33 N 0.38512(14) 0.08654(8) 0.33979(7) 0.0151(3) Uani 1 1 d .
C33 C 0.26692(18) 0.11441(10) 0.35162(8) 0.0168(3) Uani 1 1 d .
O33 O 0.24600(13) 0.16133(7) 0.38699(6) 0.0222(3) Uani 1 1 d .
C331 C 0.14747(19) 0.08968(11) 0.31499(9) 0.0231(4) Uani 1 1 d .
F331 F 0.10692(13) 0.02465(7) 0.32883(7) 0.0393(3) Uani 1 1 d .
F332 F 0.17538(12) 0.09006(7) 0.25825(5) 0.0314(3) Uani 1 1 d .
F333 F 0.04562(11) 0.13234(7) 0.32264(6) 0.0346(3) Uani 1 1 d .
C34 C 0.50482(16) 0.11975(10) 0.36405(8) 0.0143(3) Uani 1 1 d .
H34A H 0.5443 0.089 0.3941 0.017 Uiso 1 1 calc R
H34B H 0.481 0.1648 0.3826 0.017 Uiso 1 1 calc R
C34A C 0.60596(16) 0.13258(9) 0.31509(7) 0.0118(3) Uani 1 1 d .
C35 C 0.54865(16) 0.18385(9) 0.27046(7) 0.0133(3) Uani 1 1 d .
O35 O 0.46154(13) 0.22685(7) 0.28226(6) 0.0179(3) Uani 1 1 d .
N36 N 0.60232(15) 0.18151(8) 0.21646(6) 0.0159(3) Uani 1 1 d .
H36 H 0.5721 0.2114 0.1905 0.019 Uiso 1 1 calc R
C36A C 0.70277(17) 0.13492(9) 0.19889(7) 0.0149(3) Uani 1 1 d .
C37 C 0.7731(2) 0.14800(10) 0.14808(8) 0.0221(4) Uani 1 1 d .
H37 H 0.7532 0.1879 0.125 0.027 Uiso 1 1 calc R
C38 C 0.8735(2) 0.10176(11) 0.13125(9) 0.0245(4) Uani 1 1 d .
H38 H 0.9218 0.1099 0.0964 0.029 Uiso 1 1 calc R
C39 C 0.90252(19) 0.04430(11) 0.16523(9) 0.0233(4) Uani 1 1 d .
H39 H 0.9713 0.0132 0.1539 0.028 Uiso 1 1 calc R
C310 C 0.83141(17) 0.03160(9) 0.21625(8) 0.0178(4) Uani 1 1 d .
H310 H 0.8526 -0.0079 0.2396 0.021 Uiso 1 1 calc R
C311 C 0.72973(17) 0.07647(9) 0.23301(7) 0.0139(3) Uani 1 1 d .
C312 C 0.64049(16) 0.06235(9) 0.28432(8) 0.0134(3) Uani 1 1 d .
O312 O 0.69660(13) 0.01281(7) 0.32367(6) 0.0178(3) Uani 1 1 d D
H312 H 0.7473(19) 0.0372(10) 0.3433(8) 0.012(5) Uiso 1 1 d D
C313 C 0.72964(17) 0.16901(9) 0.34109(8) 0.0155(3) Uani 1 1 d .
H31C H 0.7925 0.182 0.3098 0.019 Uiso 1 1 calc R
H31D H 0.7034 0.2121 0.3621 0.019 Uiso 1 1 calc R
O313 O 0.78986(14) 0.12057(8) 0.38004(6) 0.0246(3) Uani 1 1 d D
H313 H 0.852(2) 0.1380(13) 0.3999(11) 0.042(8) Uiso 1 1 d D

loop_
_atom_site_aniso_label
_atom_site_aniso_U_11
_atom_site_aniso_U_22
_atom_site_aniso_U_33
_atom_site_aniso_U_23
_atom_site_aniso_U_13
_atom_site_aniso_U_12
C11 0.0152(8) 0.0174(8) 0.0113(8) 0.0007(6) -0.0013(6) -0.0001(6)
C12 0.0158(8) 0.0222(9) 0.0105(8) 0.0005(7) -0.0022(6) -0.0031(7)
N13 0.0138(7) 0.0153(7) 0.0129(7) 0.0003(5) -0.0013(5) -0.0008(6)
C13 0.0160(8) 0.0122(8) 0.0217(9) -0.0002(7) 0.0008(7) -0.0006(6)
O13 0.0208(7) 0.0270(7) 0.0200(7) -0.0012(6) 0.0059(5) -0.0015(6)
C131 0.0157(9) 0.0337(11) 0.0331(12) 0.0137(9) -0.0007(8) -0.0005(8)
F131 0.0273(6) 0.0554(9) 0.0258(7) 0.0068(6) -0.0095(5) -0.0155(6)
F132 0.0313(7) 0.0412(8) 0.0655(10) 0.0290(7) -0.0038(7) 0.0087(6)
F133 0.0149(6) 0.0803(11) 0.0472(9) 0.0173(8) 0.0059(6) 0.0083(7)
C14 0.0140(8) 0.0138(8) 0.0124(8) 0.0000(6) -0.0021(6) -0.0007(6)
C14A 0.0112(7) 0.0087(7) 0.0121(7) -0.0014(6) -0.0003(6) 0.0020(6)
C15 0.0160(8) 0.0128(8) 0.0110(8) -0.0007(6) -0.0010(6) 0.0009(6)
O15 0.0197(6) 0.0136(6) 0.0194(6) -0.0020(5) 0.0069(5) 0.0033(5)
N16 0.0211(7) 0.0089(6) 0.0187(7) -0.0027(5) 0.0074(6) 0.0002(6)
C16A 0.0148(8) 0.0141(8) 0.0133(8) 0.0007(6) 0.0006(6) 0.0012(6)
C17 0.0204(9) 0.0141(8) 0.0189(9) -0.0001(7) -0.0004(7) 0.0002(7)
C18 0.0151(8) 0.0201(9) 0.0240(9) 0.0078(7) -0.0015(7) -0.0050(7)
C19 0.0118(8) 0.0253(9) 0.0164(9) 0.0037(7) 0.0010(6) 0.0009(7)
C110 0.0139(8) 0.0205(9) 0.0136(8) -0.0013(7) -0.0006(6) 0.0034(7)
C111 0.0119(7) 0.0145(8) 0.0123(8) 0.0026(6) -0.0014(6) 0.0007(6)
C112 0.0130(7) 0.0101(7) 0.0125(8) -0.0016(6) 0.0008(6) 0.0022(6)
O112 0.0188(6) 0.0139(6) 0.0170(6) -0.0064(5) 0.0002(5) 0.0038(5)
C113 0.0132(8) 0.0159(8) 0.0126(8) -0.0002(6) -0.0001(6) 0.0009(6)
O113 0.0162(6) 0.0367(8) 0.0118(6) 0.0009(6) -0.0014(5) 0.0018(6)
C21 0.0143(8) 0.0143(8) 0.0102(8) 0.0011(6) 0.0017(6) 0.0009(6)
C22 0.0134(8) 0.0220(9) 0.0096(7) -0.0017(6) 0.0029(6) -0.0007(7)
N23 0.0132(7) 0.0161(7) 0.0086(6) -0.0006(5) 0.0013(5) 0.0001(5)
C23 0.0169(8) 0.0138(8) 0.0128(8) 0.0011(6) -0.0011(6) -0.0007(6)
O23 0.0148(6) 0.0254(7) 0.0156(6) 0.0020(5) 0.0027(5) 0.0000(5)
C231 0.0176(9) 0.0360(11) 0.0178(9) 0.0073(8) -0.0011(7) -0.0001(8)
F231 0.0304(6) 0.0549(8) 0.0154(6) -0.0061(5) -0.0040(5) -0.0061(6)
F232 0.0356(7) 0.0362(7) 0.0329(7) 0.0202(6) 0.0004(6) 0.0012(6)
F233 0.0163(6) 0.0778(10) 0.0266(7) 0.0185(7) -0.0029(5) 0.0078(6)
C24 0.0130(7) 0.0111(7) 0.0105(7) 0.0007(6) 0.0008(6) 0.0006(6)
C24A 0.0141(7) 0.0091(7) 0.0081(7) -0.0003(5) 0.0013(6) 0.0022(6)
C25 0.0175(8) 0.0102(7) 0.0088(7) 0.0000(6) 0.0023(6) 0.0016(6)
O25 0.0153(6) 0.0147(6) 0.0209(7) -0.0018(5) 0.0081(5) 0.0003(5)
N26 0.0151(7) 0.0094(6) 0.0162(7) -0.0029(5) 0.0042(6) 0.0025(5)
C26A 0.0148(7) 0.0134(8) 0.0119(8) 0.0015(6) 0.0005(6) 0.0016(6)
C27 0.0226(9) 0.0134(8) 0.0169(9) -0.0016(6) -0.0013(7) -0.0003(7)
C28 0.0213(9) 0.0186(9) 0.0216(9) 0.0009(7) -0.0058(8) -0.0051(7)
C29 0.0139(8) 0.0197(9) 0.0237(9) 0.0040(7) -0.0031(7) -0.0009(7)
C210 0.0147(8) 0.0148(8) 0.0174(8) 0.0015(7) -0.0004(6) 0.0032(6)
C211 0.0154(8) 0.0118(8) 0.0103(7) 0.0012(6) -0.0004(6) 0.0008(6)
C212 0.0112(7) 0.0103(7) 0.0112(7) 0.0000(6) 0.0027(6) 0.0026(6)
O212 0.0178(6) 0.0113(6) 0.0146(6) -0.0018(5) 0.0018(5) 0.0053(5)
C213 0.0198(8) 0.0119(8) 0.0104(8) 0.0011(6) -0.0006(6) 0.0010(6)
O213 0.0245(7) 0.0129(6) 0.0142(6) 0.0023(5) -0.0041(5) 0.0045(5)
C31 0.0156(8) 0.0139(8) 0.0160(8) -0.0035(6) 0.0004(7) -0.0004(6)
C32 0.0156(8) 0.0137(8) 0.0208(9) -0.0020(7) 0.0023(7) -0.0032(7)
N33 0.0126(7) 0.0172(7) 0.0154(7) -0.0015(6) 0.0015(6) -0.0020(5)
C33 0.0154(8) 0.0196(9) 0.0154(8) 0.0012(7) 0.0022(7) -0.0026(7)
O33 0.0189(6) 0.0270(7) 0.0207(7) -0.0061(6) 0.0059(5) -0.0010(6)
C331 0.0159(9) 0.0307(11) 0.0228(10) -0.0077(8) 0.0014(7) 0.0003(8)
F331 0.0254(6) 0.0370(8) 0.0556(9) -0.0016(7) -0.0046(6) -0.0143(6)
F332 0.0239(6) 0.0500(8) 0.0204(6) -0.0115(5) -0.0036(5) 0.0071(6)
F333 0.0180(6) 0.0520(8) 0.0338(7) -0.0144(6) -0.0033(5) 0.0118(6)
C34 0.0129(8) 0.0181(8) 0.0120(8) 0.0002(6) 0.0006(6) -0.0026(6)
C34A 0.0122(7) 0.0125(8) 0.0106(7) -0.0003(6) -0.0023(6) -0.0003(6)
C35 0.0132(7) 0.0137(8) 0.0129(8) -0.0019(6) -0.0019(6) -0.0013(6)
O35 0.0181(6) 0.0191(6) 0.0166(6) -0.0038(5) -0.0023(5) 0.0054(5)
N36 0.0194(7) 0.0157(7) 0.0126(7) 0.0030(6) -0.0002(6) 0.0065(6)
C36A 0.0147(8) 0.0149(8) 0.0150(8) -0.0019(6) 0.0001(6) 0.0022(6)
C37 0.0255(9) 0.0232(10) 0.0177(9) 0.0049(7) 0.0050(8) 0.0055(8)
C38 0.0246(10) 0.0297(11) 0.0192(10) 0.0040(8) 0.0078(8) 0.0038(8)
C39 0.0170(9) 0.0254(10) 0.0274(10) -0.0036(8) 0.0049(8) 0.0042(8)
C310 0.0169(8) 0.0165(9) 0.0202(9) 0.0012(7) -0.0003(7) 0.0042(7)
C311 0.0135(7) 0.0140(8) 0.0141(8) -0.0007(6) -0.0007(6) -0.0014(6)
C312 0.0132(7) 0.0126(8) 0.0142(8) 0.0030(6) -0.0014(6) 0.0016(6)
O312 0.0167(6) 0.0170(6) 0.0197(7) 0.0063(5) -0.0031(5) 0.0020(5)
C313 0.0115(7) 0.0189(9) 0.0161(8) -0.0009(7) -0.0021(6) -0.0013(6)
O313 0.0213(7) 0.0292(8) 0.0233(7) 0.0074(6) -0.0120(6) -0.0051(6)

loop_
_atom_type_symbol
_atom_type_description
_atom_type_scat_dispersion_real
_atom_type_scat_dispersion_imag
_atom_type_scat_source
C C 0.0033 0.0016 'International Tables Vol C Tables 4.2.6.8 and 6.1.1.4'
H H 0 0 'International Tables Vol C Tables 4.2.6.8 and 6.1.1.4'
N N 0.0061 0.0033 'International Tables Vol C Tables 4.2.6.8 and 6.1.1.4'
O O 0.0106 0.006 'International Tables Vol C Tables 4.2.6.8 and 6.1.1.4'
F F 0.0171 0.0103 'International Tables Vol C Tables 4.2.6.8 and 6.1.1.4'

loop_
_geom_angle_atom_site_label_1
_geom_angle_atom_site_label_2
_geom_angle_atom_site_label_3
_geom_angle
C12 C11 C112 112.61(14)
C12 C11 H11A 109.1
C112 C11 H11A 109.1
C12 C11 H11B 109.1
C112 C11 H11B 109.1
H11A C11 H11B 107.8
N13 C12 C11 110.07(14)
N13 C12 H12A 109.6
C11 C12 H12A 109.6
N13 C12 H12B 109.6
C11 C12 H12B 109.6
H12A C12 H12B 108.2
C13 N13 C14 118.20(14)
C13 N13 C12 127.36(15)
C14 N13 C12 114.31(13)
O13 C13 N13 125.82(17)
O13 C13 C131 116.85(16)
N13 C13 C131 117.32(16)
F133 C131 F131 107.39(17)
F133 C131 F132 107.61(18)
F131 C131 F132 106.73(18)
F133 C131 C13 110.51(17)
F131 C131 C13 113.78(17)
F132 C131 C13 110.55(17)
N13 C14 C14A 111.42(13)
N13 C14 H14A 109.3
C14A C14 H14A 109.3
N13 C14 H14B 109.3
C14A C14 H14B 109.3
H14A C14 H14B 108
C14 C14A C15 110.59(13)
C14 C14A C113 109.10(13)
C15 C14A C113 108.12(13)
C14 C14A C112 110.36(13)
C15 C14A C112 109.25(13)
C113 C14A C112 109.38(13)
O15 C15 N16 121.76(15)
O15 C15 C14A 121.86(15)
N16 C15 C14A 116.34(14)
C15 N16 C16A 124.28(14)
C15 N16 H16 117.9
C16A N16 H16 117.9
C111 C16A C17 120.92(16)
C111 C16A N16 119.12(15)
C17 C16A N16 119.96(15)
C18 C17 C16A 119.27(17)
C18 C17 H17 120.4
C16A C17 H17 120.4
C17 C18 C19 120.49(17)
C17 C18 H18 119.8
C19 C18 H18 119.8
C110 C19 C18 119.88(17)
C110 C19 H19 120.1
C18 C19 H19 120.1
C19 C110 C111 120.54(16)
C19 C110 H110 119.7
C111 C110 H110 119.7
C110 C111 C16A 118.89(16)
C110 C111 C112 122.00(15)
C16A C111 C112 119.09(15)
O112 C112 C111 109.62(13)
O112 C112 C11 111.36(14)
C111 C112 C11 109.63(13)
O112 C112 C14A 107.63(13)
C111 C112 C14A 109.63(13)
C11 C112 C14A 108.93(13)
C112 O112 H112 108.9(18)
O113 C113 C14A 108.89(13)
O113 C113 H11C 109.9
C14A C113 H11C 109.9
O113 C113 H11D 109.9
C14A C113 H11D 109.9
H11C C113 H11D 108.3
C113 O113 H113 105.9(17)
C22 C21 C212 112.50(14)
C22 C21 H21A 109.1
C212 C21 H21A 109.1
C22 C21 H21B 109.1
C212 C21 H21B 109.1
H21A C21 H21B 107.8
N23 C22 C21 109.37(14)
N23 C22 H22A 109.8
C21 C22 H22A 109.8
N23 C22 H22B 109.8
C21 C22 H22B 109.8
H22A C22 H22B 108.2
C23 N23 C24 118.99(14)
C23 N23 C22 128.07(15)
C24 N23 C22 112.94(13)
O23 C23 N23 125.44(16)
O23 C23 C231 117.66(16)
N23 C23 C231 116.89(15)
F233 C231 F232 107.29(17)
F233 C231 F231 107.06(17)
F232 C231 F231 107.65(16)
F233 C231 C23 110.00(16)
F232 C231 C23 112.85(16)
F231 C231 C23 111.72(16)
N23 C24 C24A 111.38(13)
N23 C24 H24A 109.4
C24A C24 H24A 109.4
N23 C24 H24B 109.4
C24A C24 H24B 109.4
H24A C24 H24B 108
C24 C24A C213 108.91(13)
C24 C24A C25 110.24(13)
C213 C24A C25 104.80(13)
C24 C24A C212 110.14(13)
C213 C24A C212 112.65(13)
C25 C24A C212 109.97(13)
O25 C25 N26 121.57(15)
O25 C25 C24A 121.56(15)
N26 C25 C24A 116.72(14)
C25 N26 C26A 124.85(14)
C25 N26 H26 117.6
C26A N26 H26 117.6
C27 C26A C211 121.30(16)
C27 C26A N26 119.40(15)
C211 C26A N26 119.30(15)
C26A C27 C28 119.09(17)
C26A C27 H27 120.5
C28 C27 H27 120.5
C29 C28 C27 120.23(17)
C29 C28 H28 119.9
C27 C28 H28 119.9
C28 C29 C210 120.27(17)
C28 C29 H29 119.9
C210 C29 H29 119.9
C211 C210 C29 120.32(17)
C211 C210 H210 119.8
C29 C210 H210 119.8
C210 C211 C26A 118.77(16)
C210 C211 C212 123.29(16)
C26A C211 C212 117.90(15)
O212 C212 C211 111.39(13)
O212 C212 C21 105.38(13)
C211 C212 C21 110.26(13)
O212 C212 C24A 110.62(13)
C211 C212 C24A 109.64(13)
C21 C212 C24A 109.47(13)
C212 O212 H212 109.7(16)
O213 C213 C24A 108.78(13)
O213 C213 H21C 109.9
C24A C213 H21C 109.9
O213 C213 H21D 109.9
C24A C213 H21D 109.9
H21C C213 H21D 108.3
C213 O213 H213 106.7(16)
C32 C31 C312 112.26(14)
C32 C31 H31A 109.2
C312 C31 H31A 109.2
C32 C31 H31B 109.2
C312 C31 H31B 109.2
H31A C31 H31B 107.9
N33 C32 C31 110.59(14)
N33 C32 H32A 109.5
C31 C32 H32A 109.5
N33 C32 H32B 109.5
C31 C32 H32B 109.5
H32A C32 H32B 108.1
C33 N33 C34 118.90(14)
C33 N33 C32 126.26(15)
C34 N33 C32 114.41(14)
O33 C33 N33 125.43(17)
O33 C33 C331 116.77(16)
N33 C33 C331 117.65(16)
F333 C331 F332 106.87(17)
F333 C331 F331 107.51(16)
F332 C331 F331 107.48(16)
F333 C331 C33 110.18(15)
F332 C331 C33 111.55(16)
F331 C331 C33 112.98(17)
N33 C34 C34A 109.54(13)
N33 C34 H34A 109.8
C34A C34 H34A 109.8
N33 C34 H34B 109.8
C34A C34 H34B 109.8
H34A C34 H34B 108.2
C35 C34A C34 110.00(13)
C35 C34A C313 106.00(13)
C34 C34A C313 108.84(13)
C35 C34A C312 109.30(13)
C34 C34A C312 110.12(14)
C313 C34A C312 112.50(14)
O35 C35 N36 120.54(16)
O35 C35 C34A 123.17(15)
N36 C35 C34A 116.25(14)
C35 N36 C36A 124.85(15)
C35 N36 H36 117.6
C36A N36 H36 117.6
C37 C36A C311 121.24(16)
C37 C36A N36 119.70(16)
C311 C36A N36 119.06(15)
C36A C37 C38 119.28(18)
C36A C37 H37 120.4
C38 C37 H37 120.4
C39 C38 C37 119.96(18)
C39 C38 H38 120
C37 C38 H38 120
C38 C39 C310 120.38(18)
C38 C39 H39 119.8
C310 C39 H39 119.8
C311 C310 C39 120.30(17)
C311 C310 H310 119.8
C39 C310 H310 119.8
C310 C311 C36A 118.81(16)
C310 C311 C312 123.14(16)
C36A C311 C312 117.91(15)
O312 C312 C311 112.23(14)
O312 C312 C31 105.46(14)
C311 C312 C31 108.63(14)
O312 C312 C34A 111.83(14)
C311 C312 C34A 109.59(14)
C31 C312 C34A 108.94(13)
C312 O312 H312 102.6(14)
O313 C313 C34A 107.14(14)
O313 C313 H31C 110.3
C34A C313 H31C 110.3
O313 C313 H31D 110.3
C34A C313 H31D 110.3
H31C C313 H31D 108.5
C313 O313 H313 113.6(18)

loop_
_geom_bond_atom_site_label_1
_geom_bond_atom_site_label_2
_geom_bond_distance
C11 C12 1.524(2)
C11 C112 1.538(2)
C11 H11A 0.99
C11 H11B 0.99
C12 N13 1.473(2)
C12 H12A 0.99
C12 H12B 0.99
N13 C13 1.349(2)
N13 C14 1.464(2)
C13 O13 1.214(2)
C13 C131 1.539(3)
C131 F133 1.317(2)
C131 F131 1.335(3)
C131 F132 1.345(2)
C14 C14A 1.528(2)
C14 H14A 0.99
C14 H14B 0.99
C14A C15 1.534(2)
C14A C113 1.538(2)
C14A C112 1.545(2)
C15 O15 1.226(2)
C15 N16 1.354(2)
N16 C16A 1.411(2)
N16 H16 0.88
C16A C111 1.398(2)
C16A C17 1.398(2)
C17 C18 1.378(3)
C17 H17 0.95
C18 C19 1.397(3)
C18 H18 0.95
C19 C110 1.388(3)
C19 H19 0.95
C110 C111 1.390(2)
C110 H110 0.95
C111 C112 1.521(2)
C112 O112 1.421(2)
O112 H112 0.831(17)
C113 O113 1.429(2)
C113 H11C 0.99
C113 H11D 0.99
O113 H113 0.852(17)
C21 C22 1.522(2)
C21 C212 1.540(2)
C21 H21A 0.99
C21 H21B 0.99
C22 N23 1.477(2)
C22 H22A 0.99
C22 H22B 0.99
N23 C23 1.342(2)
N23 C24 1.463(2)
C23 O23 1.218(2)
C23 C231 1.544(3)
C231 F233 1.326(2)
C231 F232 1.335(2)
C231 F231 1.337(2)
C24 C24A 1.530(2)
C24 H24A 0.99
C24 H24B 0.99
C24A C213 1.539(2)
C24A C25 1.540(2)
C24A C212 1.558(2)
C25 O25 1.236(2)
C25 N26 1.338(2)
N26 C26A 1.409(2)
N26 H26 0.88
C26A C27 1.391(2)
C26A C211 1.398(2)
C27 C28 1.393(3)
C27 H27 0.95
C28 C29 1.387(3)
C28 H28 0.95
C29 C210 1.393(3)
C29 H29 0.95
C210 C211 1.391(2)
C210 H210 0.95
C211 C212 1.518(2)
C212 O212 1.4309(19)
O212 H212 0.806(16)
C213 O213 1.425(2)
C213 H21C 0.99
C213 H21D 0.99
O213 H213 0.774(15)
C31 C32 1.514(2)
C31 C312 1.542(2)
C31 H31A 0.99
C31 H31B 0.99
C32 N33 1.477(2)
C32 H32A 0.99
C32 H32B 0.99
N33 C33 1.333(2)
N33 C34 1.473(2)
C33 O33 1.228(2)
C33 C331 1.543(3)
C331 F333 1.322(2)
C331 F332 1.334(2)
C331 F331 1.345(3)
C34 C34A 1.538(2)
C34 H34A 0.99
C34 H34B 0.99
C34A C35 1.531(2)
C34A C313 1.548(2)
C34A C312 1.555(2)
C35 O35 1.232(2)
C35 N36 1.355(2)
N36 C36A 1.407(2)
N36 H36 0.88
C36A C37 1.389(3)
C36A C311 1.391(2)
C37 C38 1.397(3)
C37 H37 0.95
C38 C39 1.378(3)
C38 H38 0.95
C39 C310 1.396(3)
C39 H39 0.95
C310 C311 1.390(2)
C310 H310 0.95
C311 C312 1.508(2)
C312 O312 1.426(2)
O312 H312 0.826(15)
C313 O313 1.423(2)
C313 H31C 0.99
C313 H31D 0.99
O313 H313 0.843(17)

loop_
_geom_hbond_atom_site_label_D
_geom_hbond_atom_site_label_H
_geom_hbond_atom_site_label_A
_geom_hbond_distance_DH
_geom_hbond_distance_HA
_geom_hbond_distance_DA
_geom_hbond_angle_DHA
_geom_hbond_site_symmetry_A
N16 H16 O25 0.88 2.23 3.0866(19) 165.6 .
O112 H112 O35 0.831(17) 1.928(19) 2.7143(18) 158(3) .
O113 H113 O33 0.852(17) 1.944(17) 2.7936(18) 175(3) 4_556
N26 H26 O15 0.88 1.88 2.7539(18) 176.3 .
O212 H212 O213 0.806(16) 1.891(19) 2.6071(18) 147(2) .
O213 H213 O23 0.774(15) 2.247(18) 2.9006(18) 143(2) 4_466
O213 H213 O25 0.774(15) 2.252(19) 2.8046(18) 129.0(19) 4_466
N36 H36 O212 0.88 2.02 2.8621(19) 160.5 2_564
O312 H312 O313 0.826(15) 1.852(16) 2.606(2) 151(2) .
O313 H313 O113 0.843(17) 1.956(18) 2.7902(19) 170(3) 4_556

loop_
_geom_torsion_atom_site_label_1
_geom_torsion_atom_site_label_2
_geom_torsion_atom_site_label_3
_geom_torsion_atom_site_label_4
_geom_torsion
C112 C11 C12 N13 54.27(19)
C11 C12 N13 C13 129.15(18)
C11 C12 N13 C14 -55.06(19)
C14 N13 C13 O13 2.7(3)
C12 N13 C13 O13 178.33(17)
C14 N13 C13 C131 -178.85(16)
C12 N13 C13 C131 -3.2(3)
O13 C13 C131 F133 -2.1(3)
N13 C13 C131 F133 179.26(18)
O13 C13 C131 F131 -123.03(18)
N13 C13 C131 F131 58.4(2)
O13 C13 C131 F132 116.9(2)
N13 C13 C131 F132 -61.7(2)
C13 N13 C14 C14A -126.97(16)
C12 N13 C14 C14A 56.83(19)
N13 C14 C14A C15 65.12(18)
N13 C14 C14A C113 -176.08(13)
N13 C14 C14A C112 -55.88(17)
C14 C14A C15 O15 17.9(2)
C113 C14A C15 O15 -101.52(18)
C112 C14A C15 O15 139.53(16)
C14 C14A C15 N16 -164.21(15)
C113 C14A C15 N16 76.40(18)
C112 C14A C15 N16 -42.55(19)
O15 C15 N16 C16A -171.80(16)
C14A C15 N16 C16A 10.3(2)
C15 N16 C16A C111 11.3(3)
C15 N16 C16A C17 -168.14(17)
C111 C16A C17 C18 -0.3(3)
N16 C16A C17 C18 179.18(16)
C16A C17 C18 C19 -0.3(3)
C17 C18 C19 C110 0.3(3)
C18 C19 C110 C111 0.3(3)
C19 C110 C111 C16A -0.8(2)
C19 C110 C111 C112 177.60(16)
C17 C16A C111 C110 0.8(3)
N16 C16A C111 C110 -178.61(16)
C17 C16A C111 C112 -177.66(16)
N16 C16A C111 C112 2.9(2)
C110 C111 C112 O112 28.4(2)
C16A C111 C112 O112 -153.19(15)
C110 C111 C112 C11 -94.18(18)
C16A C111 C112 C11 84.28(18)
C110 C111 C112 C14A 146.29(16)
C16A C111 C112 C14A -35.3(2)
C12 C11 C112 O112 63.60(18)
C12 C11 C112 C111 -174.91(14)
C12 C11 C112 C14A -54.95(18)
C14 C14A C112 O112 -66.17(16)
C15 C14A C112 O112 172.02(13)
C113 C14A C112 O112 53.86(16)
C14 C14A C112 C111 174.65(13)
C15 C14A C112 C111 52.85(17)
C113 C14A C112 C111 -65.31(16)
C14 C14A C112 C11 54.69(17)
C15 C14A C112 C11 -67.11(17)
C113 C14A C112 C11 174.73(13)
C14 C14A C113 O113 -54.50(17)
C15 C14A C113 O113 65.83(17)
C112 C14A C113 O113 -175.30(13)
C212 C21 C22 N23 -56.00(18)
C21 C22 N23 C23 -121.92(19)
C21 C22 N23 C24 58.68(18)
C24 N23 C23 O23 -3.3(3)
C22 N23 C23 O23 177.32(17)
C24 N23 C23 C231 175.55(15)
C22 N23 C23 C231 -3.8(3)
O23 C23 C231 F233 1.4(3)
N23 C23 C231 F233 -177.55(17)
O23 C23 C231 F232 -118.36(19)
N23 C23 C231 F232 62.7(2)
O23 C23 C231 F231 120.18(18)
N23 C23 C231 F231 -58.8(2)
C23 N23 C24 C24A 120.73(16)
C22 N23 C24 C24A -59.82(18)
N23 C24 C24A C213 179.80(13)
N23 C24 C24A C25 -65.74(17)
N23 C24 C24A C212 55.80(17)
C24 C24A C25 O25 -28.1(2)
C213 C24A C25 O25 88.98(19)
C212 C24A C25 O25 -149.70(16)
C24 C24A C25 N26 156.40(14)
C213 C24A C25 N26 -86.55(18)
C212 C24A C25 N26 34.8(2)
O25 C25 N26 C26A -175.01(16)
C24A C25 N26 C26A 0.5(2)
C25 N26 C26A C27 161.81(17)
C25 N26 C26A C211 -18.1(3)
C211 C26A C27 C28 0.9(3)
N26 C26A C27 C28 -178.93(17)
C26A C27 C28 C29 0.1(3)
C27 C28 C29 C210 -0.7(3)
C28 C29 C210 C211 0.2(3)
C29 C210 C211 C26A 0.8(3)
C29 C210 C211 C212 -176.82(15)
C27 C26A C211 C210 -1.4(3)
N26 C26A C211 C210 178.46(16)
C27 C26A C211 C212 176.37(15)
N26 C26A C211 C212 -3.7(2)
C210 C211 C212 O212 -21.5(2)
C26A C211 C212 O212 160.81(14)
C210 C211 C212 C21 95.12(19)
C26A C211 C212 C21 -82.56(18)
C210 C211 C212 C24A -144.28(17)
C26A C211 C212 C24A 38.0(2)
C22 C21 C212 O212 -65.14(16)
C22 C21 C212 C211 174.55(14)
C22 C21 C212 C24A 53.85(17)
C24 C24A C212 O212 63.20(16)
C213 C24A C212 O212 -58.61(17)
C25 C24A C212 O212 -175.11(13)
C24 C24A C212 C211 -173.57(13)
C213 C24A C212 C211 64.62(17)
C25 C24A C212 C211 -51.88(17)
C24 C24A C212 C21 -52.50(17)
C213 C24A C212 C21 -174.31(13)
C25 C24A C212 C21 69.19(16)
C24 C24A C213 O213 -63.44(17)
C25 C24A C213 O213 178.61(13)
C212 C24A C213 O213 59.06(18)
C312 C31 C32 N33 53.78(19)
C31 C32 N33 C33 131.49(18)
C31 C32 N33 C34 -56.21(19)
C34 N33 C33 O33 -9.1(3)
C32 N33 C33 O33 162.85(17)
C34 N33 C33 C331 166.25(16)
C32 N33 C33 C331 -21.7(3)
O33 C33 C331 F333 9.7(2)
N33 C33 C331 F333 -166.08(17)
O33 C33 C331 F332 128.26(18)
N33 C33 C331 F332 -47.5(2)
O33 C33 C331 F331 -110.54(19)
N33 C33 C331 F331 73.7(2)
C33 N33 C34 C34A -128.77(17)
C32 N33 C34 C34A 58.32(19)
N33 C34 C34A C35 62.98(18)
N33 C34 C34A C313 178.71(14)
N33 C34 C34A C312 -57.54(18)
C34 C34A C35 O35 24.7(2)
C313 C34A C35 O35 -92.78(19)
C312 C34A C35 O35 145.74(16)
C34 C34A C35 N36 -157.49(15)
C313 C34A C35 N36 85.01(17)
C312 C34A C35 N36 -36.5(2)
O35 C35 N36 C36A 179.42(16)
C34A C35 N36 C36A 1.6(2)
C35 N36 C36A C37 -164.00(17)
C35 N36 C36A C311 15.9(3)
C311 C36A C37 C38 -0.5(3)
N36 C36A C37 C38 179.43(18)
C36A C37 C38 C39 -0.6(3)
C37 C38 C39 C310 0.5(3)
C38 C39 C310 C311 0.6(3)
C39 C310 C311 C36A -1.6(3)
C39 C310 C311 C312 174.03(17)
C37 C36A C311 C310 1.6(3)
N36 C36A C311 C310 -178.33(16)
C37 C36A C311 C312 -174.31(16)
N36 C36A C311 C312 5.8(2)
C310 C311 C312 O312 19.2(2)
C36A C311 C312 O312 -165.11(15)
C310 C311 C312 C31 -97.00(19)
C36A C311 C312 C31 78.69(19)
C310 C311 C312 C34A 144.08(16)
C36A C311 C312 C34A -40.2(2)
C32 C31 C312 O312 65.54(17)
C32 C31 C312 C311 -173.97(14)
C32 C31 C312 C34A -54.65(19)
C35 C34A C312 O312 178.98(13)
C34 C34A C312 O312 -60.08(17)
C313 C34A C312 O312 61.51(18)
C35 C34A C312 C311 53.87(17)
C34 C34A C312 C311 174.82(13)
C313 C34A C312 C311 -63.59(18)
C35 C34A C312 C31 -64.85(17)
C34 C34A C312 C31 56.09(17)
C313 C34A C312 C31 177.68(14)
C35 C34A C313 O313 -176.31(13)
C34 C34A C313 O313 65.42(17)
C312 C34A C313 O313 -56.90(18)
